data_7245002
loop_
_publ_author_name
'Singh, Amita'
'Singh, Ayushi'
'Srivastava, Devyani'
'Kociok-K\"ohn, Gabriele'
'K\"ohn, Randolf D.'
'Kumar, Abhinav'
'Muddassir, Mohd.'

_publ_section_title
;
 New di-n-butyltin(iv)-bis-(1-alkoxy-isoquinoline-4-nitrile thiolate):
 crystallographic and computational studies
;
_journal_name_full CrystEngComm
_journal_paper_doi 10.1039/D2CE00536K
_journal_year 2022
_chemical_formula_moiety 'C32 H36 N4 O2 S2 Sn'
_chemical_formula_sum 'C32 H36 N4 O2 S2 Sn'
_chemical_formula_weight 691.46
_space_group_crystal_system monoclinic
_space_group_IT_number 14
_space_group_name_Hall '-P 2ybc'
_space_group_name_H-M_alt 'P 1 21/c 1'
_atom_sites_solution_hydrogens geom
_atom_sites_solution_primary dual
_audit_creation_method SHELXL-2016/6
_audit_update_record
;
2021-11-27 deposited with the CCDC.	2022-05-23 downloaded from the CCDC.
;
_cell_angle_alpha 90
_cell_angle_beta 105.745(4)
_cell_angle_gamma 90
_cell_formula_units_Z 4
_cell_length_a 12.5032(4)
_cell_length_b 16.2167(5)
_cell_length_c 16.3789(6)
_cell_measurement_reflns_used 10615
_cell_measurement_temperature 150(2)
_cell_measurement_theta_max 29.0500
_cell_measurement_theta_min 3.9470
_cell_volume 3196.39(19)
_computing_cell_refinement 'CrysAlisPro 1.171.38.43 (Rigaku OD, 2015)'
_computing_data_collection 'CrysAlisPro 1.171.38.43 (Rigaku OD, 2015)'
_computing_data_reduction 'CrysAlisPro 1.171.38.43 (Rigaku OD, 2015)'
_computing_molecular_graphics 'ORTEP3 for Windows - Farrugia, L. J. J. Appl. Crystallogr. 1997, 30, 565'
_computing_publication_material
;
 'WinGX publication routines, Farrugia, 
 L. J., J. Appl. Crystallogr., 1999, 32, 837-838
;
_computing_structure_refinement
;
 SHELXL-2016/6 (Sheldrick, 2016)
 Sheldrick GM (2008) Acta Crystallogr A64:112--122 and 
 C. B. H\"ubschle, G. M. Sheldrick and B. Dittrich
 ShelXle: a Qt graphical user interface for SHELXL
 J. Appl. Cryst., 44, (2011) 1281-1284.
;
_computing_structure_solution
; 
 SHELXT 
G.M.Sheldrick,Acta Crystallogr.,Sect. A: Found.Crystallogr., 2008, 64,112-122.
;
_diffrn_ambient_environment N~2~
_diffrn_ambient_temperature 150.00(10)
_diffrn_detector 'CCD plate'
_diffrn_detector_area_resol_mean 8.0734
_diffrn_detector_type EosS2
_diffrn_measured_fraction_theta_full 0.998
_diffrn_measured_fraction_theta_max 0.885
_diffrn_measurement_device 'four-circle diffractometer'
_diffrn_measurement_device_type 'New Xcalibur, EosS2'
_diffrn_measurement_method '\w scans'
_diffrn_radiation_monochromator graphite
_diffrn_radiation_probe x-ray
_diffrn_radiation_type 'Mo K\a'
_diffrn_radiation_wavelength 0.71073
_diffrn_reflns_av_R_equivalents 0.0400
_diffrn_reflns_av_unetI/netI 0.0467
_diffrn_reflns_Laue_measured_fraction_full 0.998
_diffrn_reflns_Laue_measured_fraction_max 0.885
_diffrn_reflns_limit_h_max 16
_diffrn_reflns_limit_h_min -17
_diffrn_reflns_limit_k_max 22
_diffrn_reflns_limit_k_min -22
_diffrn_reflns_limit_l_max 22
_diffrn_reflns_limit_l_min -20
_diffrn_reflns_number 31507
_diffrn_reflns_point_group_measured_fraction_full 0.998
_diffrn_reflns_point_group_measured_fraction_max 0.885
_diffrn_reflns_theta_full 25.242
_diffrn_reflns_theta_max 30.338
_diffrn_reflns_theta_min 3.386
_diffrn_source 'fine-focus sealed X-ray tube'
_diffrn_source_type 'Enhance (Mo) X-ray Source'
_exptl_absorpt_coefficient_mu 0.965
_exptl_absorpt_correction_T_max 1.00000
_exptl_absorpt_correction_T_min 0.90818
_exptl_absorpt_correction_type multi-scan
_exptl_absorpt_process_details
;
CrysAlisPro 1.171.38.43 (Rigaku Oxford Diffraction, 2015)
Empirical absorption correction using spherical harmonics,
 implemented in SCALE3 ABSPACK scaling algorithm.
;
_exptl_crystal_colour 'pale yellow'
_exptl_crystal_density_diffrn 1.437
_exptl_crystal_description block
_exptl_crystal_F_000 1416
_exptl_crystal_recrystallization_method 'Re-crystallisation from solvent: diethyether'
_exptl_crystal_size_max 0.500
_exptl_crystal_size_mid 0.350
_exptl_crystal_size_min 0.250
_refine_diff_density_max 0.808
_refine_diff_density_min -0.485
_refine_diff_density_rms 0.087
_refine_ls_extinction_method none
_refine_ls_goodness_of_fit_ref 1.082
_refine_ls_hydrogen_treatment constr
_refine_ls_matrix_type full
_refine_ls_number_parameters 403
_refine_ls_number_reflns 8499
_refine_ls_number_restraints 0
_refine_ls_restrained_S_all 1.082
_refine_ls_R_factor_all 0.0651
_refine_ls_R_factor_gt 0.0453
_refine_ls_shift/su_max 0.002
_refine_ls_shift/su_mean 0.000
_refine_ls_structure_factor_coef Fsqd
_refine_ls_weighting_details 'w=1/[\s^2^(Fo^2^)+(0.0308P)^2^+3.4583P] where P=(Fo^2^+2Fc^2^)/3'
_refine_ls_weighting_scheme calc
_refine_ls_wR_factor_gt 0.0887
_refine_ls_wR_factor_ref 0.0961
_reflns_Friedel_coverage 0.000
_reflns_number_gt 6699
_reflns_number_total 8499
_reflns_threshold_expression 'I > 2\s(I)'
_cod_data_source_file d2ce00536k2.cif
_cod_data_source_block Sn-Et
_cod_original_sg_symbol_H-M 'P 21/c'
_cod_database_code 7245002
_shelx_shelxl_version_number 2016/6
_shelx_space_group_comment
;
The symmetry employed for this shelxl refinement is uniquely defined
by the following loop, which should always be used as a source of
symmetry information in preference to the above space-group names.
They are only intended as comments.
;
_shelx_estimated_absorpt_t_min 0.644
_shelx_estimated_absorpt_t_max 0.794
_oxdiff_exptl_absorpt_empirical_full_min 0.912
_oxdiff_exptl_absorpt_empirical_full_max 1.174
_oxdiff_exptl_absorpt_empirical_details
;
Empirical correction (ABSPACK) includes:
- Absorption correction using spherical harmonics
- Frame scaling
;

loop_
_space_group_symop_operation_xyz
'x, y, z'
'-x, y+1/2, -z+1/2'
'-x, -y, -z'
'x, -y-1/2, z-1/2'

loop_
_atom_site_label
_atom_site_type_symbol
_atom_site_fract_x
_atom_site_fract_y
_atom_site_fract_z
_atom_site_U_iso_or_equiv
_atom_site_adp_type
_atom_site_occupancy
_atom_site_site_symmetry_order
_atom_site_calc_flag
_atom_site_refinement_flags_posn
_atom_site_refinement_flags_adp
_atom_site_refinement_flags_occupancy
_atom_site_disorder_assembly
_atom_site_disorder_group
Sn Sn 0.73183(2) 0.27776(2) 0.25638(2) 0.02585(7) Uani 1 1 d . . . . .
S1 S 0.88775(7) 0.17943(5) 0.29993(5) 0.03329(18) Uani 1 1 d . . . . .
S2 S 0.64300(7) 0.22533(5) 0.36428(6) 0.03718(19) Uani 1 1 d . . . . .
O1 O 0.88994(19) 0.36774(13) 0.06158(14) 0.0364(5) Uani 1 1 d . . . . .
O2 O 0.42402(17) 0.44360(14) 0.17951(14) 0.0350(5) Uani 1 1 d . . . . .
N1 N 0.4375(3) 0.15715(19) 0.47205(19) 0.0442(7) Uani 1 1 d . . . . .
N2 N 0.5210(2) 0.34249(15) 0.26788(16) 0.0275(5) Uani 1 1 d . . . . .
N3 N 1.1539(3) 0.0762(2) 0.3226(2) 0.0597(10) Uani 1 1 d . . . . .
N4 N 0.8969(2) 0.27956(14) 0.17291(15) 0.0246(5) Uani 1 1 d . . . . .
C1 C 0.6301(3) 0.23255(19) 0.1383(2) 0.0322(7) Uani 1 1 d . . . . .
H1A H 0.576545 0.276089 0.111441 0.039 Uiso 1 1 calc R U . . .
H1B H 0.677741 0.221138 0.100210 0.039 Uiso 1 1 calc R U . . .
C2 C 0.5662(3) 0.1551(2) 0.1464(2) 0.0443(9) Uani 1 1 d . . . . .
H2A H 0.618817 0.112419 0.176784 0.053 Uiso 1 1 calc R U . . .
H2B H 0.513725 0.167244 0.180472 0.053 Uiso 1 1 calc R U . . .
C3 C 0.5025(4) 0.1220(2) 0.0609(3) 0.0539(10) Uani 1 1 d . . . . .
H3A H 0.556245 0.104379 0.029761 0.065 Uiso 1 1 calc R U . . .
H3B H 0.457303 0.167238 0.028200 0.065 Uiso 1 1 calc R U . . .
C4 C 0.4263(4) 0.0499(3) 0.0649(3) 0.0696(13) Uani 1 1 d . . . . .
H4A H 0.389043 0.031433 0.007220 0.104 Uiso 1 1 calc R U . . .
H4B H 0.370524 0.067337 0.093372 0.104 Uiso 1 1 calc R U . . .
H4C H 0.470252 0.004458 0.096659 0.104 Uiso 1 1 calc R U . . .
C5 C 0.8019(3) 0.3948(2) 0.3004(2) 0.0394(8) Uani 1 1 d . . . . .
H5A H 0.882162 0.392436 0.303854 0.047 Uiso 0.724(7) 1 calc R U P A 1
H5B H 0.768259 0.436125 0.256394 0.047 Uiso 0.724(7) 1 calc R U P A 1
H5C H 0.864276 0.408402 0.276223 0.047 Uiso 0.276(7) 1 calc R U P A 2
H5D H 0.745316 0.438993 0.285182 0.047 Uiso 0.276(7) 1 calc R U P A 2
C6 C 0.7914(4) 0.4262(3) 0.3816(3) 0.0375(13) Uani 0.724(7) 1 d . . P A 1
H6A H 0.714296 0.417516 0.384830 0.045 Uiso 0.724(7) 1 calc R U P A 1
H6B H 0.806158 0.486254 0.384778 0.045 Uiso 0.724(7) 1 calc R U P A 1
C7 C 0.8710(5) 0.3841(4) 0.4563(4) 0.0505(16) Uani 0.724(7) 1 d . . P A 1
H7A H 0.948399 0.393959 0.454326 0.061 Uiso 0.724(7) 1 calc R U P A 1
H7B H 0.857485 0.323898 0.452937 0.061 Uiso 0.724(7) 1 calc R U P A 1
C8 C 0.8553(7) 0.4176(5) 0.5407(4) 0.072(2) Uani 0.724(7) 1 d . . P A 1
H8A H 0.907868 0.390262 0.588399 0.108 Uiso 0.724(7) 1 calc R U P A 1
H8B H 0.779169 0.406577 0.543181 0.108 Uiso 0.724(7) 1 calc R U P A 1
H8C H 0.868874 0.477184 0.543998 0.108 Uiso 0.724(7) 1 calc R U P A 1
C6A C 0.8464(15) 0.3831(10) 0.4050(9) 0.048(4) Uani 0.276(7) 1 d . . P A 2
H6C H 0.782914 0.365775 0.426344 0.058 Uiso 0.276(7) 1 calc R U P A 2
H6D H 0.902032 0.338121 0.417733 0.058 Uiso 0.276(7) 1 calc R U P A 2
C7A C 0.8969(11) 0.4584(8) 0.4517(8) 0.037(3) Uani 0.276(7) 1 d . . P A 2
H7C H 0.839248 0.501885 0.442749 0.045 Uiso 0.276(7) 1 calc R U P A 2
H7D H 0.956032 0.478405 0.426898 0.045 Uiso 0.276(7) 1 calc R U P A 2
C8A C 0.947(2) 0.4469(13) 0.5470(11) 0.091(8) Uani 0.276(7) 1 d . . P A 2
H8D H 0.957115 0.500913 0.574935 0.136 Uiso 0.276(7) 1 calc R U P A 2
H8E H 1.018579 0.418938 0.557338 0.136 Uiso 0.276(7) 1 calc R U P A 2
H8F H 0.896255 0.413507 0.569949 0.136 Uiso 0.276(7) 1 calc R U P A 2
C9 C 0.5217(3) 0.28388(19) 0.32863(19) 0.0287(6) Uani 1 1 d . . . . .
C10 C 0.4320(3) 0.27174(19) 0.36120(19) 0.0283(6) Uani 1 1 d . . . . .
C11 C 0.4361(3) 0.2077(2) 0.4231(2) 0.0332(7) Uani 1 1 d . . . . .
C12 C 0.3367(2) 0.32375(19) 0.33564(19) 0.0286(6) Uani 1 1 d . . . . .
C13 C 0.2434(3) 0.3178(2) 0.3682(2) 0.0347(7) Uani 1 1 d . . . . .
H13 H 0.241704 0.277042 0.409500 0.042 Uiso 1 1 calc R U . . .
C14 C 0.1555(3) 0.3704(2) 0.3406(2) 0.0418(8) Uani 1 1 d . . . . .
H14 H 0.093232 0.365629 0.363130 0.050 Uiso 1 1 calc R U . . .
C15 C 0.1555(3) 0.4311(2) 0.2800(2) 0.0433(9) Uani 1 1 d . . . . .
H15 H 0.094109 0.467520 0.262070 0.052 Uiso 1 1 calc R U . . .
C16 C 0.2447(3) 0.4377(2) 0.2465(2) 0.0382(8) Uani 1 1 d . . . . .
H16 H 0.244420 0.478355 0.204610 0.046 Uiso 1 1 calc R U . . .
C17 C 0.3362(2) 0.38461(18) 0.27390(19) 0.0278(6) Uani 1 1 d . . . . .
C18 C 0.4319(2) 0.38867(18) 0.24167(19) 0.0276(6) Uani 1 1 d . . . . .
C19 C 0.5215(3) 0.4654(2) 0.1520(2) 0.0344(7) Uani 1 1 d . . . . .
H19A H 0.499128 0.481012 0.091262 0.041 Uiso 1 1 calc R U . . .
H19B H 0.572530 0.417642 0.159018 0.041 Uiso 1 1 calc R U . . .
C20 C 0.5785(3) 0.5360(2) 0.2042(3) 0.0472(9) Uani 1 1 d . . . . .
H20A H 0.643125 0.552456 0.185022 0.071 Uiso 1 1 calc R U . . .
H20B H 0.603015 0.519341 0.263910 0.071 Uiso 1 1 calc R U . . .
H20C H 0.526930 0.582488 0.198022 0.071 Uiso 1 1 calc R U . . .
C21 C 0.9534(2) 0.21911(17) 0.22635(18) 0.0239(6) Uani 1 1 d . . . . .
C22 C 1.0559(2) 0.19135(18) 0.2224(2) 0.0270(6) Uani 1 1 d . . . . .
C23 C 1.1103(3) 0.1272(2) 0.2787(2) 0.0350(7) Uani 1 1 d . . . . .
C24 C 1.1083(2) 0.22712(18) 0.16309(19) 0.0268(6) Uani 1 1 d . . . . .
C25 C 1.2159(3) 0.2055(2) 0.1581(2) 0.0362(8) Uani 1 1 d . . . . .
H25 H 1.256490 0.163289 0.193478 0.043 Uiso 1 1 calc R U . . .
C26 C 1.2611(3) 0.2458(2) 0.1020(2) 0.0414(8) Uani 1 1 d . . . . .
H26 H 1.333910 0.231674 0.099471 0.050 Uiso 1 1 calc R U . . .
C27 C 1.2028(3) 0.3073(2) 0.0483(2) 0.0412(8) Uani 1 1 d . . . . .
H27 H 1.236478 0.335137 0.010604 0.049 Uiso 1 1 calc R U . . .
C28 C 1.0979(3) 0.3273(2) 0.0499(2) 0.0356(7) Uani 1 1 d . . . . .
H28 H 1.057063 0.367456 0.011797 0.043 Uiso 1 1 calc R U . . .
C29 C 1.0498(3) 0.28840(18) 0.1083(2) 0.0291(6) Uani 1 1 d . . . . .
C30 C 0.9422(2) 0.31086(18) 0.11611(19) 0.0265(6) Uani 1 1 d . . . . .
C31 C 0.7827(3) 0.39788(19) 0.0648(2) 0.0328(7) Uani 1 1 d . . . . .
H31A H 0.786983 0.420470 0.121761 0.039 Uiso 1 1 calc R U . . .
H31B H 0.727432 0.352703 0.052693 0.039 Uiso 1 1 calc R U . . .
C32 C 0.7502(3) 0.4642(2) -0.0011(2) 0.0452(9) Uani 1 1 d . . . . .
H32A H 0.679475 0.488696 0.001355 0.068 Uiso 1 1 calc R U . . .
H32B H 0.741937 0.440299 -0.057431 0.068 Uiso 1 1 calc R U . . .
H32C H 0.807818 0.506842 0.009723 0.068 Uiso 1 1 calc R U . . .

loop_
_atom_site_aniso_label
_atom_site_aniso_U_11
_atom_site_aniso_U_22
_atom_site_aniso_U_33
_atom_site_aniso_U_23
_atom_site_aniso_U_13
_atom_site_aniso_U_12
Sn 0.02219(10) 0.02787(11) 0.02812(11) 0.00404(9) 0.00792(8) 0.00416(9)
S1 0.0300(4) 0.0340(4) 0.0394(4) 0.0149(4) 0.0155(3) 0.0110(3)
S2 0.0298(4) 0.0478(5) 0.0368(4) 0.0177(4) 0.0139(3) 0.0115(4)
O1 0.0385(13) 0.0366(12) 0.0368(13) 0.0147(10) 0.0150(10) 0.0108(10)
O2 0.0259(11) 0.0398(12) 0.0398(13) 0.0152(10) 0.0097(10) 0.0021(10)
N1 0.0462(18) 0.0528(18) 0.0374(16) 0.0110(15) 0.0178(14) -0.0023(15)
N2 0.0243(13) 0.0328(13) 0.0260(13) 0.0051(11) 0.0075(10) 0.0008(11)
N3 0.053(2) 0.062(2) 0.070(2) 0.0276(19) 0.0268(18) 0.0318(18)
N4 0.0239(12) 0.0227(11) 0.0269(12) 0.0022(10) 0.0066(10) 0.0035(10)
C1 0.0276(16) 0.0351(17) 0.0340(17) -0.0036(14) 0.0083(13) 0.0000(13)
C2 0.043(2) 0.0392(19) 0.050(2) -0.0001(17) 0.0119(17) -0.0043(16)
C3 0.057(3) 0.049(2) 0.057(3) -0.011(2) 0.019(2) -0.011(2)
C4 0.078(3) 0.058(3) 0.074(3) -0.009(2) 0.024(3) -0.016(2)
C5 0.0292(17) 0.0395(18) 0.046(2) -0.0069(16) 0.0042(15) 0.0033(15)
C6 0.043(3) 0.040(3) 0.028(3) 0.002(2) 0.007(2) 0.013(2)
C7 0.057(4) 0.051(3) 0.034(3) 0.002(3) -0.004(3) 0.021(3)
C8 0.100(6) 0.072(5) 0.037(3) 0.006(3) 0.007(4) 0.027(4)
C6A 0.064(10) 0.049(9) 0.019(7) 0.007(7) -0.010(7) -0.012(8)
C7A 0.036(7) 0.037(7) 0.036(7) -0.001(5) 0.005(5) -0.007(5)
C8A 0.15(2) 0.076(13) 0.040(9) -0.021(9) 0.009(12) -0.047(14)
C9 0.0290(15) 0.0329(16) 0.0256(15) -0.0011(13) 0.0095(12) -0.0003(13)
C10 0.0289(15) 0.0330(16) 0.0238(14) 0.0006(13) 0.0083(12) -0.0010(13)
C11 0.0291(16) 0.0408(18) 0.0322(17) 0.0004(15) 0.0125(14) -0.0020(14)
C12 0.0263(15) 0.0341(16) 0.0269(15) -0.0064(13) 0.0095(12) -0.0041(13)
C13 0.0298(17) 0.0447(19) 0.0327(17) -0.0014(15) 0.0137(14) -0.0030(15)
C14 0.0287(17) 0.058(2) 0.043(2) -0.0101(18) 0.0168(15) -0.0008(16)
C15 0.0315(18) 0.047(2) 0.052(2) -0.0020(18) 0.0131(16) 0.0081(16)
C16 0.0313(18) 0.0412(19) 0.042(2) -0.0002(16) 0.0098(15) 0.0041(15)
C17 0.0243(15) 0.0301(15) 0.0289(16) -0.0037(13) 0.0071(12) 0.0016(12)
C18 0.0234(15) 0.0303(15) 0.0281(15) -0.0011(13) 0.0053(12) -0.0031(12)
C19 0.0297(16) 0.0402(18) 0.0358(18) 0.0118(15) 0.0134(14) 0.0032(14)
C20 0.040(2) 0.0386(19) 0.064(3) 0.0080(18) 0.0166(19) 0.0017(16)
C21 0.0224(13) 0.0235(13) 0.0260(14) -0.0007(12) 0.0069(11) 0.0012(12)
C22 0.0243(15) 0.0256(14) 0.0311(16) -0.0012(12) 0.0074(12) 0.0023(12)
C23 0.0291(16) 0.0366(17) 0.0416(19) 0.0083(15) 0.0137(14) 0.0143(14)
C24 0.0264(15) 0.0258(14) 0.0292(15) -0.0052(12) 0.0093(12) 0.0004(12)
C25 0.0317(17) 0.0357(17) 0.044(2) -0.0016(15) 0.0154(15) 0.0064(14)
C26 0.0344(18) 0.0467(19) 0.051(2) -0.0099(17) 0.0246(16) -0.0008(16)
C27 0.049(2) 0.0376(18) 0.047(2) -0.0036(16) 0.0305(18) -0.0021(16)
C28 0.0427(19) 0.0324(16) 0.0374(18) 0.0007(14) 0.0209(15) 0.0010(15)
C29 0.0322(16) 0.0270(15) 0.0304(16) -0.0019(13) 0.0125(13) -0.0017(13)
C30 0.0284(15) 0.0230(14) 0.0288(15) 0.0002(12) 0.0086(13) 0.0019(12)
C31 0.0313(17) 0.0318(16) 0.0332(17) 0.0057(14) 0.0051(14) 0.0048(13)
C32 0.049(2) 0.0382(19) 0.042(2) 0.0112(16) 0.0015(17) 0.0054(17)

loop_
_atom_type_symbol
_atom_type_description
_atom_type_scat_dispersion_real
_atom_type_scat_dispersion_imag
_atom_type_scat_source
C C 0.0033 0.0016 'International Tables Vol C Tables 4.2.6.8 and 6.1.1.4'
H H 0.0000 0.0000 'International Tables Vol C Tables 4.2.6.8 and 6.1.1.4'
N N 0.0061 0.0033 'International Tables Vol C Tables 4.2.6.8 and 6.1.1.4'
S S 0.1246 0.1234 'International Tables Vol C Tables 4.2.6.8 and 6.1.1.4'
Sn Sn -0.6537 1.4246 'International Tables Vol C Tables 4.2.6.8 and 6.1.1.4'
O O 0.0106 0.0060 'International Tables Vol C Tables 4.2.6.8 and 6.1.1.4'

loop_
_geom_angle_atom_site_label_1
_geom_angle_atom_site_label_2
_geom_angle_atom_site_label_3
_geom_angle
_geom_angle_site_symmetry_1
_geom_angle_site_symmetry_3
_geom_angle_publ_flag
C5 Sn C1 134.49(13) . . ?
C5 Sn S1 104.92(9) . . ?
C1 Sn S1 105.63(9) . . ?
C5 Sn S2 106.67(10) . . ?
C1 Sn S2 104.83(9) . . ?
S1 Sn S2 92.52(3) . . ?
C5 Sn N4 82.21(11) . . ?
C1 Sn N4 84.09(10) . . ?
S1 Sn N4 60.89(5) . . ?
S2 Sn N4 153.40(5) . . ?
C5 Sn N2 87.32(10) . . ?
C1 Sn N2 81.60(10) . . ?
S1 Sn N2 151.42(5) . . ?
S2 Sn N2 59.02(5) . . ?
N4 Sn N2 147.54(7) . . ?
C21 S1 Sn 92.54(9) . . ?
C9 S2 Sn 95.24(10) . . ?
C30 O1 C31 120.3(2) . . ?
C18 O2 C19 120.3(2) . . ?
C18 N2 C9 118.0(3) . . ?
C18 N2 Sn 153.2(2) . . ?
C9 N2 Sn 88.22(17) . . ?
C30 N4 C21 118.7(2) . . ?
C30 N4 Sn 151.10(19) . . ?
C21 N4 Sn 90.06(17) . . ?
C2 C1 Sn 113.8(2) . . ?
C2 C1 H1A 108.8 . . ?
Sn C1 H1A 108.8 . . ?
C2 C1 H1B 108.8 . . ?
Sn C1 H1B 108.8 . . ?
H1A C1 H1B 107.7 . . ?
C3 C2 C1 111.8(3) . . ?
C3 C2 H2A 109.3 . . ?
C1 C2 H2A 109.3 . . ?
C3 C2 H2B 109.3 . . ?
C1 C2 H2B 109.3 . . ?
H2A C2 H2B 107.9 . . ?
C2 C3 C4 114.4(4) . . ?
C2 C3 H3A 108.7 . . ?
C4 C3 H3A 108.7 . . ?
C2 C3 H3B 108.7 . . ?
C4 C3 H3B 108.7 . . ?
H3A C3 H3B 107.6 . . ?
C3 C4 H4A 109.5 . . ?
C3 C4 H4B 109.5 . . ?
H4A C4 H4B 109.5 . . ?
C3 C4 H4C 109.5 . . ?
H4A C4 H4C 109.5 . . ?
H4B C4 H4C 109.5 . . ?
C6 C5 Sn 119.1(3) . . ?
C6A C5 Sn 103.8(5) . . ?
C6 C5 H5A 107.5 . . ?
Sn C5 H5A 107.5 . . ?
C6 C5 H5B 107.5 . . ?
Sn C5 H5B 107.5 . . ?
H5A C5 H5B 107.0 . . ?
C6A C5 H5C 111.0 . . ?
Sn C5 H5C 111.0 . . ?
C6A C5 H5D 111.0 . . ?
Sn C5 H5D 111.0 . . ?
H5C C5 H5D 109.0 . . ?
C5 C6 C7 112.1(4) . . ?
C5 C6 H6A 109.2 . . ?
C7 C6 H6A 109.2 . . ?
C5 C6 H6B 109.2 . . ?
C7 C6 H6B 109.2 . . ?
H6A C6 H6B 107.9 . . ?
C6 C7 C8 110.4(5) . . ?
C6 C7 H7A 109.6 . . ?
C8 C7 H7A 109.6 . . ?
C6 C7 H7B 109.6 . . ?
C8 C7 H7B 109.6 . . ?
H7A C7 H7B 108.1 . . ?
C7 C8 H8A 109.5 . . ?
C7 C8 H8B 109.5 . . ?
H8A C8 H8B 109.5 . . ?
C7 C8 H8C 109.5 . . ?
H8A C8 H8C 109.5 . . ?
H8B C8 H8C 109.5 . . ?
C7A C6A C5 114.3(11) . . ?
C7A C6A H6C 108.7 . . ?
C5 C6A H6C 108.7 . . ?
C7A C6A H6D 108.7 . . ?
C5 C6A H6D 108.7 . . ?
H6C C6A H6D 107.6 . . ?
C6A C7A C8A 115.0(12) . . ?
C6A C7A H7C 108.5 . . ?
C8A C7A H7C 108.5 . . ?
C6A C7A H7D 108.5 . . ?
C8A C7A H7D 108.5 . . ?
H7C C7A H7D 107.5 . . ?
C7A C8A H8D 109.5 . . ?
C7A C8A H8E 109.5 . . ?
H8D C8A H8E 109.5 . . ?
C7A C8A H8F 109.5 . . ?
H8D C8A H8F 109.5 . . ?
H8E C8A H8F 109.5 . . ?
N2 C9 C10 122.1(3) . . ?
N2 C9 S2 116.9(2) . . ?
C10 C9 S2 121.0(2) . . ?
C9 C10 C12 120.2(3) . . ?
C9 C10 C11 119.8(3) . . ?
C12 C10 C11 120.0(3) . . ?
N1 C11 C10 178.8(4) . . ?
C13 C12 C17 118.4(3) . . ?
C13 C12 C10 124.0(3) . . ?
C17 C12 C10 117.7(3) . . ?
C14 C13 C12 120.4(3) . . ?
C14 C13 H13 119.8 . . ?
C12 C13 H13 119.8 . . ?
C13 C14 C15 121.2(3) . . ?
C13 C14 H14 119.4 . . ?
C15 C14 H14 119.4 . . ?
C16 C15 C14 119.7(3) . . ?
C16 C15 H15 120.1 . . ?
C14 C15 H15 120.1 . . ?
C15 C16 C17 120.2(3) . . ?
C15 C16 H16 119.9 . . ?
C17 C16 H16 119.9 . . ?
C16 C17 C12 120.2(3) . . ?
C16 C17 C18 122.9(3) . . ?
C12 C17 C18 117.0(3) . . ?
N2 C18 O2 120.6(3) . . ?
N2 C18 C17 124.8(3) . . ?
O2 C18 C17 114.5(3) . . ?
O2 C19 C20 108.6(3) . . ?
O2 C19 H19A 110.0 . . ?
C20 C19 H19A 110.0 . . ?
O2 C19 H19B 110.0 . . ?
C20 C19 H19B 110.0 . . ?
H19A C19 H19B 108.3 . . ?
C19 C20 H20A 109.5 . . ?
C19 C20 H20B 109.5 . . ?
H20A C20 H20B 109.5 . . ?
C19 C20 H20C 109.5 . . ?
H20A C20 H20C 109.5 . . ?
H20B C20 H20C 109.5 . . ?
N4 C21 C22 121.8(3) . . ?
N4 C21 S1 116.4(2) . . ?
C22 C21 S1 121.8(2) . . ?
C21 C22 C24 120.2(3) . . ?
C21 C22 C23 119.4(3) . . ?
C24 C22 C23 120.4(3) . . ?
N3 C23 C22 179.2(4) . . ?
C29 C24 C25 118.5(3) . . ?
C29 C24 C22 117.7(3) . . ?
C25 C24 C22 123.8(3) . . ?
C26 C25 C24 119.6(3) . . ?
C26 C25 H25 120.2 . . ?
C24 C25 H25 120.2 . . ?
C25 C26 C27 121.5(3) . . ?
C25 C26 H26 119.2 . . ?
C27 C26 H26 119.2 . . ?
C28 C27 C26 120.0(3) . . ?
C28 C27 H27 120.0 . . ?
C26 C27 H27 120.0 . . ?
C27 C28 C29 119.9(3) . . ?
C27 C28 H28 120.0 . . ?
C29 C28 H28 120.0 . . ?
C24 C29 C28 120.4(3) . . ?
C24 C29 C30 117.5(3) . . ?
C28 C29 C30 122.1(3) . . ?
N4 C30 O1 121.1(3) . . ?
N4 C30 C29 124.1(3) . . ?
O1 C30 C29 114.8(3) . . ?
O1 C31 C32 106.9(3) . . ?
O1 C31 H31A 110.3 . . ?
C32 C31 H31A 110.3 . . ?
O1 C31 H31B 110.3 . . ?
C32 C31 H31B 110.3 . . ?
H31A C31 H31B 108.6 . . ?
C31 C32 H32A 109.5 . . ?
C31 C32 H32B 109.5 . . ?
H32A C32 H32B 109.5 . . ?
C31 C32 H32C 109.5 . . ?
H32A C32 H32C 109.5 . . ?
H32B C32 H32C 109.5 . . ?

loop_
_geom_bond_atom_site_label_1
_geom_bond_atom_site_label_2
_geom_bond_distance
_geom_bond_site_symmetry_2
_geom_bond_publ_flag
Sn C5 2.133(3) . ?
Sn C1 2.136(3) . ?
Sn S1 2.4694(8) . ?
Sn S2 2.4790(8) . ?
Sn N4 2.767(2) . ?
Sn N2 2.891(2) . ?
S1 C21 1.754(3) . ?
S2 C9 1.750(3) . ?
O1 C30 1.326(4) . ?
O1 C31 1.441(4) . ?
O2 C18 1.336(4) . ?
O2 C19 1.454(4) . ?
N1 C11 1.143(4) . ?
N2 C18 1.314(4) . ?
N2 C9 1.374(4) . ?
N3 C23 1.133(4) . ?
N4 C30 1.315(4) . ?
N4 C21 1.375(4) . ?
C1 C2 1.514(5) . ?
C1 H1A 0.9900 . ?
C1 H1B 0.9900 . ?
C2 C3 1.509(5) . ?
C2 H2A 0.9900 . ?
C2 H2B 0.9900 . ?
C3 C4 1.521(6) . ?
C3 H3A 0.9900 . ?
C3 H3B 0.9900 . ?
C4 H4A 0.9800 . ?
C4 H4B 0.9800 . ?
C4 H4C 0.9800 . ?
C5 C6 1.463(6) . ?
C5 C6A 1.663(14) . ?
C5 H5A 0.9900 . ?
C5 H5B 0.9900 . ?
C5 H5C 0.9900 . ?
C5 H5D 0.9900 . ?
C6 C7 1.514(7) . ?
C6 H6A 0.9900 . ?
C6 H6B 0.9900 . ?
C7 C8 1.547(9) . ?
C7 H7A 0.9900 . ?
C7 H7B 0.9900 . ?
C8 H8A 0.9800 . ?
C8 H8B 0.9800 . ?
C8 H8C 0.9800 . ?
C6A C7A 1.489(19) . ?
C6A H6C 0.9900 . ?
C6A H6D 0.9900 . ?
C7A C8A 1.53(2) . ?
C7A H7C 0.9900 . ?
C7A H7D 0.9900 . ?
C8A H8D 0.9800 . ?
C8A H8E 0.9800 . ?
C8A H8F 0.9800 . ?
C9 C10 1.381(4) . ?
C10 C12 1.427(4) . ?
C10 C11 1.443(4) . ?
C12 C13 1.411(4) . ?
C12 C17 1.412(4) . ?
C13 C14 1.368(5) . ?
C13 H13 0.9500 . ?
C14 C15 1.398(5) . ?
C14 H14 0.9500 . ?
C15 C16 1.375(5) . ?
C15 H15 0.9500 . ?
C16 C17 1.405(4) . ?
C16 H16 0.9500 . ?
C17 C18 1.434(4) . ?
C19 C20 1.489(5) . ?
C19 H19A 0.9900 . ?
C19 H19B 0.9900 . ?
C20 H20A 0.9800 . ?
C20 H20B 0.9800 . ?
C20 H20C 0.9800 . ?
C21 C22 1.377(4) . ?
C22 C24 1.433(4) . ?
C22 C23 1.434(4) . ?
C24 C29 1.404(4) . ?
C24 C25 1.413(4) . ?
C25 C26 1.370(5) . ?
C25 H25 0.9500 . ?
C26 C27 1.397(5) . ?
C26 H26 0.9500 . ?
C27 C28 1.358(5) . ?
C27 H27 0.9500 . ?
C28 C29 1.409(4) . ?
C28 H28 0.9500 . ?
C29 C30 1.433(4) . ?
C31 C32 1.499(4) . ?
C31 H31A 0.9900 . ?
C31 H31B 0.9900 . ?
C32 H32A 0.9800 . ?
C32 H32B 0.9800 . ?
C32 H32C 0.9800 . ?

loop_
_geom_torsion_atom_site_label_1
_geom_torsion_atom_site_label_2
_geom_torsion_atom_site_label_3
_geom_torsion_atom_site_label_4
_geom_torsion
_geom_torsion_site_symmetry_1
_geom_torsion_site_symmetry_2
_geom_torsion_site_symmetry_3
_geom_torsion_site_symmetry_4
_geom_torsion_publ_flag
Sn C1 C2 C3 -175.7(3) . . . . ?
C1 C2 C3 C4 -173.4(4) . . . . ?
Sn C5 C6 C7 76.3(5) . . . . ?
C5 C6 C7 C8 -178.7(5) . . . . ?
Sn C5 C6A C7A -178.4(11) . . . . ?
C5 C6A C7A C8A -175.2(15) . . . . ?
C18 N2 C9 C10 1.0(4) . . . . ?
Sn N2 C9 C10 -173.4(3) . . . . ?
C18 N2 C9 S2 -178.3(2) . . . . ?
Sn N2 C9 S2 7.3(2) . . . . ?
Sn S2 C9 N2 -8.6(2) . . . . ?
Sn S2 C9 C10 172.1(2) . . . . ?
N2 C9 C10 C12 -3.6(5) . . . . ?
S2 C9 C10 C12 175.7(2) . . . . ?
N2 C9 C10 C11 178.2(3) . . . . ?
S2 C9 C10 C11 -2.5(4) . . . . ?
C9 C10 C12 C13 -177.4(3) . . . . ?
C11 C10 C12 C13 0.8(5) . . . . ?
C9 C10 C12 C17 2.7(4) . . . . ?
C11 C10 C12 C17 -179.0(3) . . . . ?
C17 C12 C13 C14 -0.5(5) . . . . ?
C10 C12 C13 C14 179.7(3) . . . . ?
C12 C13 C14 C15 0.0(5) . . . . ?
C13 C14 C15 C16 0.8(6) . . . . ?
C14 C15 C16 C17 -0.9(5) . . . . ?
C15 C16 C17 C12 0.4(5) . . . . ?
C15 C16 C17 C18 -179.7(3) . . . . ?
C13 C12 C17 C16 0.3(4) . . . . ?
C10 C12 C17 C16 -179.8(3) . . . . ?
C13 C12 C17 C18 -179.6(3) . . . . ?
C10 C12 C17 C18 0.3(4) . . . . ?
C9 N2 C18 O2 -176.4(3) . . . . ?
Sn N2 C18 O2 -8.9(6) . . . . ?
C9 N2 C18 C17 2.3(4) . . . . ?
Sn N2 C18 C17 169.8(3) . . . . ?
C19 O2 C18 N2 -12.8(4) . . . . ?
C19 O2 C18 C17 168.4(3) . . . . ?
C16 C17 C18 N2 177.2(3) . . . . ?
C12 C17 C18 N2 -3.0(5) . . . . ?
C16 C17 C18 O2 -4.0(4) . . . . ?
C12 C17 C18 O2 175.8(3) . . . . ?
C18 O2 C19 C20 -89.2(3) . . . . ?
C30 N4 C21 C22 0.6(4) . . . . ?
Sn N4 C21 C22 -176.2(3) . . . . ?
C30 N4 C21 S1 -179.5(2) . . . . ?
Sn N4 C21 S1 3.69(19) . . . . ?
Sn S1 C21 N4 -4.1(2) . . . . ?
Sn S1 C21 C22 175.8(2) . . . . ?
N4 C21 C22 C24 1.8(4) . . . . ?
S1 C21 C22 C24 -178.1(2) . . . . ?
N4 C21 C22 C23 -179.0(3) . . . . ?
S1 C21 C22 C23 1.1(4) . . . . ?
C21 C22 C24 C29 -2.2(4) . . . . ?
C23 C22 C24 C29 178.6(3) . . . . ?
C21 C22 C24 C25 176.4(3) . . . . ?
C23 C22 C24 C25 -2.9(5) . . . . ?
C29 C24 C25 C26 1.6(5) . . . . ?
C22 C24 C25 C26 -177.0(3) . . . . ?
C24 C25 C26 C27 -1.0(5) . . . . ?
C25 C26 C27 C28 -1.2(6) . . . . ?
C26 C27 C28 C29 2.6(5) . . . . ?
C25 C24 C29 C28 -0.1(4) . . . . ?
C22 C24 C29 C28 178.5(3) . . . . ?
C25 C24 C29 C30 -178.3(3) . . . . ?
C22 C24 C29 C30 0.3(4) . . . . ?
C27 C28 C29 C24 -2.0(5) . . . . ?
C27 C28 C29 C30 176.1(3) . . . . ?
C21 N4 C30 O1 178.2(3) . . . . ?
Sn N4 C30 O1 -8.3(6) . . . . ?
C21 N4 C30 C29 -2.7(4) . . . . ?
Sn N4 C30 C29 170.8(3) . . . . ?
C31 O1 C30 N4 1.4(4) . . . . ?
C31 O1 C30 C29 -177.7(3) . . . . ?
C24 C29 C30 N4 2.2(5) . . . . ?
C28 C29 C30 N4 -176.0(3) . . . . ?
C24 C29 C30 O1 -178.6(3) . . . . ?
C28 C29 C30 O1 3.2(4) . . . . ?
C30 O1 C31 C32 176.8(3) . . . . ?
